data_2007390
loop_
_publ_author_name
'Ng, Seik Weng'

_publ_section_title
;
 Bis(triphenyltin) Succinate and its Complex with Dimethyl Sulfoxide
 and Ethanol, and its Complex with Hexamethylphosphoramide
;
_journal_issue 6
_journal_name_full 'Acta Crystallographica Section C'
_journal_page_first 745
_journal_page_last 750
_journal_paper_doi 10.1107/S0108270197018908
_journal_volume 54
_journal_year 1998
_chemical_formula_moiety '[Sn~4~(C~4~H~4~O~4~)~2~(C~6~H~5~)~12~(C~6~H~18~N~3~OP)~2~]'
_chemical_formula_sum 'C92 H104 N6 O10 P2 Sn4'
_chemical_formula_weight 1990.51
_chemical_name_common '[bis(triphenyltin) succinate][bis(triphenyltin) succinate^.^2HMPA]'
_chemical_name_systematic
;
 [\m-succinatobis(triphenyltin)]^.^[\m-
 succinatobis(triphenyltin)^.^bis(hexamethylphosphoramide)]
;
_space_group_IT_number 2
_symmetry_cell_setting triclinic
_symmetry_space_group_name_Hall '-P 1'
_symmetry_space_group_name_H-M 'P -1'
_audit_creation_method SHELXL
_cell_angle_alpha 72.11(2)
_cell_angle_beta 81.76(2)
_cell_angle_gamma 78.550(10)
_cell_formula_units_Z 1
_cell_length_a 12.4880(10)
_cell_length_b 14.068(2)
_cell_length_c 14.182(4)
_cell_measurement_reflns_used 25
_cell_measurement_temperature 298(2)
_cell_measurement_theta_max 14.25
_cell_measurement_theta_min 14.00
_cell_volume 2314.8(8)
_computing_cell_refinement 'CAD-4 VAX/PC'
_computing_data_collection 'CAD-4 VAX/PC (Enraf-Nonius Delft, 1988)'
_computing_data_reduction 'Xtal3.0 (Hall & Stewart, 1990)'
_computing_molecular_graphics 'ORTEPII (Johnson, 1976)'
_computing_publication_material SHELXL93
_computing_structure_refinement 'SHELXL93 (Sheldrick, 1993)'
_computing_structure_solution 'SHELXS86 (Sheldrick, 1990)'
_diffrn_ambient_temperature 298(2)
_diffrn_measurement_device 'Enraf-Nonius CAD-4'
_diffrn_measurement_method '\w scan'
_diffrn_radiation_monochromator graphite
_diffrn_radiation_source 'fine-focus sealed tube'
_diffrn_radiation_type MoK\a
_diffrn_radiation_wavelength 0.71073
_diffrn_reflns_av_R_equivalents 0.0178
_diffrn_reflns_av_sigmaI/netI 0.0192
_diffrn_reflns_limit_h_max 14
_diffrn_reflns_limit_h_min -14
_diffrn_reflns_limit_k_max 16
_diffrn_reflns_limit_k_min -16
_diffrn_reflns_limit_l_max 16
_diffrn_reflns_limit_l_min 0
_diffrn_reflns_number 8531
_diffrn_reflns_theta_max 24.97
_diffrn_reflns_theta_min 1.51
_diffrn_standards_decay_% 7.0
_diffrn_standards_interval_time 60
_diffrn_standards_number 3
_exptl_absorpt_coefficient_mu 1.159
_exptl_absorpt_correction_T_max 0.659
_exptl_absorpt_correction_T_min 0.579
_exptl_absorpt_correction_type '\y scan (North et al., 1968)'
_exptl_crystal_colour Colorless
_exptl_crystal_density_diffrn 1.428
_exptl_crystal_density_meas ?
_exptl_crystal_description Cube
_exptl_crystal_F_000 1008
_exptl_crystal_size_max 0.36
_exptl_crystal_size_mid 0.36
_exptl_crystal_size_min 0.36
_refine_diff_density_max 1.385
_refine_diff_density_min -0.426
_refine_ls_extinction_method none
_refine_ls_goodness_of_fit_all 1.060
_refine_ls_goodness_of_fit_obs 1.085
_refine_ls_hydrogen_treatment 'H atoms riding, U(H) = 1.5U~eq~(C)'
_refine_ls_matrix_type full
_refine_ls_number_parameters 451
_refine_ls_number_reflns 8120
_refine_ls_number_restraints 24
_refine_ls_restrained_S_all 1.063
_refine_ls_restrained_S_obs 1.088
_refine_ls_R_factor_all 0.0509
_refine_ls_R_factor_obs .0417
_refine_ls_shift/esd_max 0.001
_refine_ls_shift/esd_mean 0.000
_refine_ls_structure_factor_coef Fsqd
_refine_ls_weighting_details 'w = 1/[\s^2^(Fo^2^)+(0.0708P)^2^+1.9846P] where P=(Fo^2^+2Fc^2^)/3'
_refine_ls_weighting_scheme calc
_refine_ls_wR_factor_all 0.1167
_refine_ls_wR_factor_obs .1092
_reflns_number_observed 6845
_reflns_number_total 8120
_reflns_observed_criterion >2sigma(I)
_cod_data_source_file sx1059.cif
_cod_data_source_block 3
_cod_depositor_comments
;
The following automatic conversions were performed:
'_symmetry_cell_setting' value 'Triclinic' changed to 'triclinic'
according to '/home/saulius/struct/CIF-dictionaries/cif_core.dic'
dictionary named 'cif_core.dic' version 2.4.1 from 2010-06-29.

Automatic conversion script
Id: cif_fix_enum 1527 2010-12-29 10:47:43Z saulius 

The following automatic conversions were performed:

'_symmetry_cell_setting' value 'Triclinic' changed to 'triclinic'
according to /home/saulius/struct/CIF-dictionaries/cif_core.dic
dictionary named 'cif_core.dic' version 2.4.1 from 2010-06-29.

Automatic conversion script
Id: cif_fix_values 1715 2011-07-08 13:25:40Z adriana 

The following automatic conversions were performed:

'_exptl_crystal_density_meas' value 'not measured' was changed to '?'
- the value is perceived as not measured.

Automatic conversion script
Id: cif_fix_values 3008 2015-01-20 13:52:24Z robertas 

The following automatic conversions were performed:

'_refine_ls_weighting_scheme' value 'calc w =
1/[\s^2^(Fo^2^)+(0.0708P)^2^+1.9846P] where P=(Fo^2^+2Fc^2^)/3' was
changed to 'calc'. New tag '_refine_ls_weighting_details' was
created. The value of the new tag was set to 'w =
1/[\s^2^(Fo^2^)+(0.0708P)^2^+1.9846P] where P=(Fo^2^+2Fc^2^)/3'.

Automatic conversion script
Id: cif_fix_values 3143 2015-03-26 13:38:13Z robertas 
;
_cod_original_cell_volume 2314.8(7)
_cod_database_code 2007390

loop_
_symmetry_equiv_pos_as_xyz
'x, y, z'
'-x, -y, -z'

loop_
_atom_site_aniso_label
_atom_site_aniso_U_11
_atom_site_aniso_U_22
_atom_site_aniso_U_33
_atom_site_aniso_U_12
_atom_site_aniso_U_13
_atom_site_aniso_U_23
Sn1a .0486(2) .0372(2) .0403(2) -.00460(10) .00000(10) -.01040(10)
P1a .0826(9) .0577(8) .0664(8) .0071(7) .0152(7) -.0202(6)
O1a .087(2) .036(2) .042(2) .001(2) .005(2) -.0120(10)
O2a .067(2) .0380(10) .040(2) -.0020(10) .0030(10) -.0100(10)
O3a .074(2) .080(2) .076(2) .012(2) -.005(2) -.044(2)
N1a .101(5) .049(3) .091(5) -.003(3) .020(4) -.024(3)
N2a .101(5) .049(3) .091(5) -.003(3) .020(4) -.024(3)
N3a .101(5) .049(3) .091(5) -.003(3) .020(4) -.024(3)
N1' .081(4) .068(4) .099(5) -.004(3) .010(4) -.046(4)
N2' .081(4) .068(4) .099(5) -.004(3) .010(4) -.046(4)
N3' .081(4) .068(4) .099(5) -.004(3) .010(4) -.046(4)
C1a .043(3) .041(3) .047(4) -.007(3) -.010(3) -.005(3)
C2a .040(4) .049(4) .066(4) -.001(3) .009(3) -.007(3)
C3a .054(5) .062(5) .106(7) -.008(4) .005(5) -.006(5)
C4a .100(8) .170(10) .095(8) -.088(9) -.014(6) -.005(8)
C5a .095(9) .23(2) .170(10) -.080(10) -.085(9) .090(10)
C6a .096(8) .140(10) .124(9) -.062(7) -.069(7) .061(8)
C1' .118(9) .170(10) .120(9) -.081(8) -.001(7) -.032(9)
C2' .118(9) .170(10) .120(9) -.081(8) -.001(7) -.032(9)
C3' .118(9) .170(10) .120(9) -.081(8) -.001(7) -.032(9)
C4' .118(9) .170(10) .120(9) -.081(8) -.001(7) -.032(9)
C5' .118(9) .170(10) .120(9) -.081(8) -.001(7) -.032(9)
C6' .118(9) .170(10) .120(9) -.081(8) -.001(7) -.032(9)
C7a .054(2) .044(2) .051(2) -.003(2) -.001(2) -.010(2)
C8a .144(6) .054(3) .064(3) -.037(3) .009(4) -.013(3)
C9a .185(8) .057(4) .085(5) -.044(4) .006(5) -.003(3)
C10a .126(6) .056(3) .073(4) -.006(3) .012(4) .012(3)
C11a .101(5) .092(4) .052(3) -.003(4) -.012(3) -.003(3)
C12a .081(4) .061(3) .057(3) -.003(3) -.009(3) -.008(2)
C13a .055(2) .036(2) .053(2) -.007(2) -.008(2) -.007(2)
C14a .085(4) .077(3) .054(3) -.012(3) -.013(3) -.014(3)
C15a .124(6) .098(5) .076(4) -.016(4) -.049(4) -.015(4)
C16a .093(5) .074(4) .110(5) -.026(3) -.054(4) .009(4)
C17a .061(3) .078(4) .113(5) -.016(3) -.016(3) .004(4)
C18a .057(3) .066(3) .080(4) -.013(2) -.006(3) -.011(3)
C19a .065(3) .038(2) .041(2) -.007(2) .008(2) -.012(2)
C20a .110(4) .040(2) .059(3) -.013(3) .037(3) -.014(2)
C21a .121(5) .099(5) .094(4) -.014(4) .013(4) -.021(4)
C22a .121(5) .099(5) .094(4) -.014(4) .013(4) -.021(4)
C23a .121(5) .099(5) .094(4) -.014(4) .013(4) -.021(4)
C24a .121(5) .099(5) .094(4) -.014(4) .013(4) -.021(4)
C25a .121(5) .099(5) .094(4) -.014(4) .013(4) -.021(4)
C26a .121(5) .099(5) .094(4) -.014(4) .013(4) -.021(4)
C21' .162(8) .118(7) .145(8) -.012(6) .007(6) -.047(6)
C22' .162(8) .118(7) .145(8) -.012(6) .007(6) -.047(6)
C23' .162(8) .118(7) .145(8) -.012(6) .007(6) -.047(6)
C24' .162(8) .118(7) .145(8) -.012(6) .007(6) -.047(6)
C25' .162(8) .118(7) .145(8) -.012(6) .007(6) -.047(6)
C26' .162(8) .118(7) .145(8) -.012(6) .007(6) -.047(6)
Sn1b .0562(2) .0406(2) .0450(2) -.01050(10) -.00240(10) -.01040(10)
O1b .085(2) .038(2) .064(2) -.013(2) -.011(2) .003(2)
O2b .080(3) .058(2) .113(3) -.007(2) -.006(2) -.010(2)
C1b .072(3) .043(2) .039(2) -.007(2) -.006(2) -.005(2)
C2b .082(3) .052(3) .056(3) -.014(2) -.001(2) -.017(2)
C3b .120(5) .054(3) .069(3) -.010(3) .004(3) -.023(3)
C4b .104(5) .064(3) .073(4) -.001(3) .017(3) -.022(3)
C5b .076(4) .072(3) .081(4) -.012(3) .017(3) -.017(3)
C6b .071(3) .059(3) .058(3) -.014(2) .004(2) -.013(2)
C7b .058(3) .049(2) .062(3) -.012(2) -.005(2) -.017(2)
C8b .071(4) .066(4) .120(5) .002(3) .005(4) -.013(3)
C9b .065(4) .100(5) .171(8) .006(4) .003(4) -.028(5)
C10b .066(4) .123(6) .150(7) -.029(4) .001(4) -.044(6)
C11b .089(6) .119(7) .250(10) -.059(5) -.036(7) .021(7)
C12b .086(5) .073(4) .197(9) -.040(4) -.033(5) .022(5)
C13b .059(3) .051(2) .050(2) -.017(2) -.001(2) -.017(2)
C14b .073(4) .107(5) .086(4) -.008(3) -.018(3) -.044(4)
C15b .097(5) .152(7) .108(6) -.023(5) -.037(4) -.047(5)
C16b .135(7) .154(8) .083(5) -.052(6) -.012(5) -.059(5)
C17b .126(6) .102(5) .082(4) -.042(4) .009(4) -.050(4)
C18b .080(3) .059(3) .076(3) -.019(3) -.001(3) -.027(3)
C19b .070(3) .050(3) .061(3) -.010(2) -.001(2) -.017(2)
C20b .081(4) .050(3) .068(3) -.012(2) .005(3) -.003(2)

loop_
_atom_site_label
_atom_site_fract_x
_atom_site_fract_y
_atom_site_fract_z
_atom_site_U_iso_or_equiv
_atom_site_thermal_displace_type
_atom_site_calc_flag
_atom_site_refinement_flags
_atom_site_occupancy
_atom_site_disorder_group
_atom_site_type_symbol
Sn1a .79707(2) .24354(2) .13849(2) .04300(10) Uani d . 1 . Sn
P1a .62480(10) .41770(10) .27350(10) .0733(4) Uani d D 1 . P
O1a .8841(3) .1342(2) .0630(2) .0578(8) Uani d . 1 . O
O2a .8904(3) .0045(2) .1986(2) .0504(7) Uani d . 1 . O
O3a .7026(3) .3603(3) .2153(3) .0760(10) Uani d . 1 . O
N1a .5776(9) .5308(6) .2055(7) .084(2) Uani d PD .50 1 N
N2a .5318(9) .3683(8) .3562(9) .084(2) Uani d PD .50 1 N
N3a .7037(9) .4353(8) .3503(8) .084(2) Uani d PD .50 1 N
N1' .5484(8) .5051(7) .1926(7) .081(2) Uani d PD .50 2 N
N2' .5367(9) .3472(8) .3450(9) .081(2) Uani d PD .50 2 N
N3' .6820(9) .4679(8) .3365(9) .081(2) Uani d PD .50 2 N
C1a .6491(3) .1829(4) .1701(4) .045(2) Uani d PG .67 3 C
C2a .6378(4) .0937(4) .2450(4) .056(2) Uani d PG .67 3 C
H2a .6963(5) .0587(6) .2824(6) .084 Uiso calc PR .67 3 H
C3a .5392(5) .0567(4) .2640(5) .080(3) Uani d PG .67 3 C
H3a .5317(7) -.0030(5) .3141(6) .120 Uiso calc PR .67 3 H
C4a .4518(4) .1090(6) .2080(6) .119(5) Uani d PG .67 3 C
H4a .3859(5) .0843(8) .2207(8) .178 Uiso calc PR .67 3 H
C5a .4631(5) .1982(6) .1331(6) .185(9) Uani d PG .67 3 C
H5a .4046(6) .2332(9) .0957(9) .278 Uiso calc PR .67 3 H
C6a .5617(5) .2352(5) .1141(5) .129(5) Uani d PG .67 3 C
H6a .5692(7) .2949(6) .0640(7) .194 Uiso calc PR .67 3 H
C1' .6660(10) .163(2) .151(2) .133(5) Uani d PG .33 4 C
C2' .605(2) .123(2) .2400(10) .133(5) Uani d PG .33 4 C
H2' .625(3) .123(3) .300(2) .199 Uiso calc PR .33 4 H
C3' .513(2) .082(2) .2380(10) .133(5) Uani d PG .33 4 C
H3' .472(3) .055(3) .2970(10) .199 Uiso calc PR .33 4 H
C4' .4820(10) .081(2) .1470(10) .133(5) Uani d PG .33 4 C
H4' .420(2) .053(2) .146(2) .199 Uiso calc PR .33 4 H
C5' .543(2) .121(2) .0590(10) .133(5) Uani d PG .33 4 C
H5' .523(2) .120(3) -.0010(10) .199 Uiso calc PR .33 4 H
C6' .635(2) .162(2) .0610(10) .133(5) Uani d PG .33 4 C
H6' .676(2) .189(3) .002(2) .199 Uiso calc PR .33 4 H
C7a .8091(3) .3613(2) .0013(2) .0520(10) Uani d G 1 . C
C8a .8388(4) .4513(2) .0017(2) .087(2) Uani d G 1 . C
H8a .8506(5) .4606(4) .0613(3) .130 Uiso calc R 1 . H
C9a .8510(4) .5274(2) -.0869(3) .111(3) Uani d G 1 . C
H9a .8709(6) .5876(3) -.0867(4) .167 Uiso calc R 1 . H
C10a .8334(4) .5134(3) -.1760(2) .096(2) Uani d G 1 . C
H10a .8415(6) .5643(3) -.2354(3) .144 Uiso calc R 1 . H
C11a .8036(4) .4235(3) -.1765(2) .087(2) Uani d G 1 . C
H11a .7918(5) .4141(4) -.2361(2) .130 Uiso calc R 1 . H
C12a .7915(3) .3474(2) -.0878(2) .0690(10) Uani d G 1 . C
H12a .7716(5) .2872(3) -.0881(3) .104 Uiso calc R 1 . H
C13a .9280(2) .2269(2) .2261(2) .0490(10) Uani d G 1 . C
C14a .9110(3) .2381(3) .3214(2) .0720(10) Uani d G 1 . C
H14a .8401(3) .2487(4) .3512(3) .109 Uiso calc R 1 . H
C15a 1.0002(4) .2337(3) .3720(2) .098(2) Uani d G 1 . C
H15a .9888(5) .2412(5) .4358(3) .147 Uiso calc R 1 . H
C16a 1.1062(3) .2180(3) .3274(3) .094(2) Uani d G 1 . C
H16a 1.1658(4) .2150(4) .3613(4) .141 Uiso calc R 1 . H
C17a 1.1231(2) .2067(3) .2321(3) .090(2) Uani d G 1 . C
H17a 1.1940(2) .1962(4) .2022(5) .134 Uiso calc R 1 . H
C18a 1.0340(3) .2112(3) .1814(2) .0690(10) Uani d G 1 . C
H18a 1.0453(4) .2036(4) .1177(3) .104 Uiso calc R 1 . H
C19a .9103(4) .0412(3) .1078(3) .0490(10) Uani d . 1 . C
C20a .9659(5) -.0254(3) .0435(4) .074(2) Uani d . 1 . C
H20a 1.0115(5) -.0836(3) .0837(4) .112 Uiso calc R 1 . H
H20b .9101(5) -.0502(3) .0207(4) .112 Uiso calc R 1 . H
C21a .5570(10) .5460(10) .1040(10) .109(2) Uani d PD .50 1 C
H21a .6070(10) .4980(10) .0770(10) .163 Uiso calc PR .50 1 H
H21b .5660(10) .6130(10) .0660(10) .163 Uiso calc PR .50 1 H
H21c .4830(10) .5370(10) .1030(10) .163 Uiso calc PR .50 1 H
C22a .5050(10) .6010(10) .2520(10) .109(2) Uani d PD .50 1 C
H22a .5230(10) .5870(10) .3190(10) .163 Uiso calc PR .50 1 H
H22b .4310(10) .5920(10) .2520(10) .163 Uiso calc PR .50 1 H
H22c .5140(10) .6690(10) .2150(10) .163 Uiso calc PR .50 1 H
C23a .4170(10) .3900(10) .3420(10) .109(2) Uani d PD .50 1 C
H23a .4000(10) .4550(10) .2950(10) .163 Uiso calc PR .50 1 H
H23b .3750(10) .3900(10) .4050(10) .163 Uiso calc PR .50 1 H
H23c .3980(10) .3390(10) .3180(10) .163 Uiso calc PR .50 1 H
C24a .564(2) .2710(10) .4270(10) .109(2) Uani d PD .50 1 C
H24a .642(2) .2610(10) .4330(10) .163 Uiso calc PR .50 1 H
H24b .548(2) .2180(10) .4040(10) .163 Uiso calc PR .50 1 H
H24c .525(2) .2690(10) .4900(10) .163 Uiso calc PR .50 1 H
C25a .7880(10) .497(2) .3000(10) .109(2) Uani d PD .50 1 C
H25a .8090(10) .488(2) .2350(10) .163 Uiso calc PR .50 1 H
H25b .8500(10) .477(2) .3380(10) .163 Uiso calc PR .50 1 H
H25c .7590(10) .567(2) .2930(10) .163 Uiso calc PR .50 1 H
C26a .670(2) .4480(10) .4500(10) .109(2) Uani d PD .50 1 C
H26a .615(2) .4080(10) .4820(10) .163 Uiso calc PR .50 1 H
H26b .641(2) .5180(10) .4430(10) .163 Uiso calc PR .50 1 H
H26c .732(2) .4280(10) .4880(10) .163 Uiso calc PR .50 1 H
C21' .525(2) .4910(10) .1030(10) .143(3) Uani d PD .50 2 C
H21d .543(2) .4200(10) .1060(10) .215 Uiso calc PR .50 2 H
H21e .567(2) .5290(10) .0470(10) .215 Uiso calc PR .50 2 H
H21f .448(2) .5140(10) .0940(10) .215 Uiso calc PR .50 2 H
C22' .521(2) .6130(10) .1870(10) .143(3) Uani d PD .50 2 C
H22d .537(2) .6220(10) .2470(10) .215 Uiso calc PR .50 2 H
H22e .445(2) .6360(10) .1780(10) .215 Uiso calc PR .50 2 H
H22f .564(2) .6500(10) .1320(10) .215 Uiso calc PR .50 2 H
C23' .4290(10) .349(2) .319(2) .143(3) Uani d PD .50 2 C
H23d .4060(10) .412(2) .271(2) .215 Uiso calc PR .50 2 H
H23e .3780(10) .342(2) .378(2) .215 Uiso calc PR .50 2 H
H23f .4300(10) .294(2) .292(2) .215 Uiso calc PR .50 2 H
C24' .575(2) .253(2) .418(2) .143(3) Uani d PD .50 2 C
H24d .647(2) .255(2) .433(2) .215 Uiso calc PR .50 2 H
H24e .577(2) .198(2) .391(2) .215 Uiso calc PR .50 2 H
H24f .525(2) .246(2) .477(2) .215 Uiso calc PR .50 2 H
C25' .7990(10) .475(2) .317(2) .143(3) Uani d PD .50 2 C
H25d .8270(10) .457(2) .257(2) .215 Uiso calc PR .50 2 H
H25e .8370(10) .428(2) .372(2) .215 Uiso calc PR .50 2 H
H25f .8090(10) .542(2) .310(2) .215 Uiso calc PR .50 2 H
C26' .631(2) .493(2) .4260(10) .143(3) Uani d PD .50 2 C
H26d .555(2) .487(2) .4340(10) .215 Uiso calc PR .50 2 H
H26e .638(2) .561(2) .4210(10) .215 Uiso calc PR .50 2 H
H26f .666(2) .447(2) .4820(10) .215 Uiso calc PR .50 2 H
Sn1b .92460(2) -.16656(2) .31451(2) .04760(10) Uani d . 1 . Sn
O1b .9666(3) -.3155(2) .4111(2) .0658(9) Uani d . 1 . O
O2b .8003(4) -.3476(3) .4549(3) .0880(10) Uani d . 1 . O
C1b .8253(2) -.0925(2) .4142(2) .0530(10) Uani d G 1 . C
C2b .8633(2) -.0173(2) .4385(2) .0630(10) Uani d G 1 . C
H2b .9322(3) -.0010(3) .4123(4) .095 Uiso calc R 1 . H
C3b .7983(3) .0336(2) .5018(3) .082(2) Uani d G 1 . C
H3b .8237(4) .0839(3) .5180(4) .123 Uiso calc R 1 . H
C4b .6953(3) .0093(3) .5408(3) .085(2) Uani d G 1 . C
H4b .6518(4) .0433(4) .5832(4) .127 Uiso calc R 1 . H
C5b .6574(2) -.0659(3) .5166(3) .080(2) Uani d G 1 . C
H5b .5885(3) -.0822(4) .5427(4) .120 Uiso calc R 1 . H
C6b .7224(3) -.1168(2) .4533(2) .0640(10) Uani d G 1 . C
H6b .6970(4) -.1671(3) .4371(4) .096 Uiso calc R 1 . H
C7b 1.0958(2) -.1547(2) .2914(3) .0560(10) Uani d G 1 . C
C8b 1.1719(3) -.2396(2) .3306(3) .092(2) Uani d G 1 . C
H8b 1.1483(4) -.2996(3) .3687(5) .138 Uiso calc R 1 . H
C9b 1.2834(3) -.2349(3) .3128(4) .119(3) Uani d G 1 . C
H9b 1.3343(4) -.2917(4) .3390(6) .178 Uiso calc R 1 . H
C10b 1.3188(2) -.1452(4) .2558(4) .111(2) Uani d G 1 . C
H10b 1.3934(3) -.1420(6) .2439(6) .166 Uiso calc R 1 . H
C11b 1.2427(4) -.0603(3) .2166(5) .161(5) Uani d G 1 . C
H11b 1.2663(5) -.0003(4) .1785(6) .241 Uiso calc R 1 . H
C12b 1.1312(3) -.0651(2) .2344(4) .127(3) Uani d G 1 . C
H12b 1.0802(4) -.0083(3) .2082(6) .190 Uiso calc R 1 . H
C13b .8520(3) -.2093(2) .2107(2) .0520(10) Uani d G 1 . C
C14b .7512(3) -.1572(3) .1778(3) .085(2) Uani d G 1 . C
H14b .7125(4) -.1069(4) .2051(4) .128 Uiso calc R 1 . H
C15b .7081(3) -.1805(4) .1040(3) .113(3) Uani d G 1 . C
H15b .6407(4) -.1457(5) .0819(5) .170 Uiso calc R 1 . H
C16b .7660(4) -.2558(4) .0631(3) .114(3) Uani d G 1 . C
H16b .7372(5) -.2713(6) .0137(4) .171 Uiso calc R 1 . H
C17b .8668(4) -.3078(3) .0960(3) .097(2) Uani d G 1 . C
H17b .9055(5) -.3582(4) .0687(4) .145 Uiso calc R 1 . H
C18b .9098(3) -.2846(2) .1698(3) .0690(10) Uani d G 1 . C
H18b .9773(3) -.3194(4) .1919(4) .104 Uiso calc R 1 . H
C19b .8986(5) -.3724(4) .4586(4) .0610(10) Uani d . 1 . C
C20b .9460(4) -.4758(4) .5217(4) .0710(10) Uani d . 1 . C
H20c .8927(4) -.5206(4) .5326(4) .106 Uiso calc R 1 . H
H20d .9570(4) -.4704(4) .5861(4) .106 Uiso calc R 1 . H

loop_
_atom_type_symbol
_atom_type_description
_atom_type_scat_dispersion_real
_atom_type_scat_dispersion_imag
_atom_type_scat_source
C C 0.0033 0.0016 'International Tables Vol C Tables 4.2.6.8 and 6.1.1.4'
H H 0.0000 0.0000 'International Tables Vol C Tables 4.2.6.8 and 6.1.1.4'
N N 0.0061 0.0033 'International Tables Vol C Tables 4.2.6.8 and 6.1.1.4'
O O 0.0106 0.0060 'International Tables Vol C Tables 4.2.6.8 and 6.1.1.4'
P P 0.1023 0.0942 'International Tables Vol C Tables 4.2.6.8 and 6.1.1.4'
Sn Sn -0.6537 1.4246 'International Tables Vol C Tables 4.2.6.8 and 6.1.1.4'

loop_
_geom_angle_atom_site_label_1
_geom_angle_atom_site_label_2
_geom_angle_atom_site_label_3
_geom_angle_site_symmetry_1
_geom_angle_site_symmetry_3
_geom_angle
_geom_angle_publ_flag
C1a Sn1a C7a . . 115.2(2) yes
C1a Sn1a C13a . . 132.3(2) yes
C1a Sn1a O1a . . 94.6(2) yes
C1a Sn1a O3a . . 84.8(2) yes
C1' Sn1a C7a . . 113.5(6) no
C1' Sn1a C13a . . 134.5(6) no
C1' Sn1a O1a . . 82.6(6) no
C1' Sn1a O3a . . 96.9(6) no
C7a Sn1a C13a . . 111.70(10) yes
C7a Sn1a O1a . . 89.30(10) yes
C7a Sn1a O3a . . 89.90(10) yes
C13a Sn1a O1a . . 93.90(10) yes
C13a Sn1a O3a . . 87.40(10) yes
O1a Sn1a O3a . . 178.70(10) yes
O3a P1a N1a . . 111.9(4) no
O3a P1a N2a . . 123.0(4) no
O3a P1a N3a . . 103.0(4) no
N1a P1a N2a . . 112.1(6) no
N1a P1a N3a . . 105.5(5) no
N2a P1a N3a . . 98.3(7) no
O3a P1a N3' . . 113.9(4) no
O3a P1a N2' . . 110.5(4) no
O3a P1a N1' . . 105.8(4) no
N1' P1a N2' . . 103.6(7) no
N1' P1a N3' . . 111.0(5) no
N2' P1a N3' . . 111.4(7) no
C19a O1a Sn1a . . 122.7(3) no
C19a O2a Sn1b . . 134.6(3) no
P1a O3a Sn1a . . 166.6(3) no
C21a N1a C22a . . 113.0(10) no
C21a N1a P1a . . 120.0(10) no
C22a N1a P1a . . 120.0(10) no
C23a N2a C24a . . 113.0(10) no
C23a N2a P1a . . 124.0(10) no
C24a N2a P1a . . 118.0(10) no
C25a N3a C26a . . 110.0(10) no
C25a N3a P1a . . 114.0(10) no
C26a N3a P1a . . 127.0(10) no
C21' N1' C22' . . 109.0(10) no
C21' N1' P1a . . 123.0(10) no
C22' N1' P1a . . 126.0(10) no
C23' N2' C24' . . 111.0(10) no
C23' N2' P1a . . 124.0(10) no
C24' N2' P1a . . 121.0(10) no
C26' N3' C25' . . 114.0(10) no
C26' N3' P1a . . 124.0(10) no
C25' N3' P1a . . 121.0(10) no
C2a C1a C6a . . 120.0 no
C2a C1a Sn1a . . 121.7(3) no
C6a C1a Sn1a . . 118.3(3) no
C3a C2a C1a . . 120.0 no
C2a C3a C4a . . 120.0 no
C5a C4a C3a . . 120.0 no
C4a C5a C6a . . 120.0 no
C5a C6a C1a . . 120.0 no
C2' C1' C6' . . 120.0 no
C2' C1' Sn1a . . 125.0(10) no
C6' C1' Sn1a . . 115.0(10) no
C3' C2' C1' . . 120.0 no
C2' C3' C4' . . 120.0 no
C5' C4' C3' . . 120.0 no
C4' C5' C6' . . 120.0 no
C5' C6' C1' . . 120.0 no
C8a C7a C12a . . 120.0 no
C8a C7a Sn1a . . 119.0(2) no
C12a C7a Sn1a . . 120.9(2) no
C9a C8a C7a . . 120.0 no
C10a C9a C8a . . 120.0 no
C11a C10a C9a . . 120.0 no
C10a C11a C12a . . 120.0 no
C11a C12a C7a . . 120.0 no
C14a C13a C18a . . 120.0 no
C14a C13a Sn1a . . 122.8(2) no
C18a C13a Sn1a . . 117.1(2) no
C15a C14a C13a . . 120.0 no
C16a C15a C14a . . 120.0 no
C15a C16a C17a . . 120.0 no
C16a C17a C18a . . 120.0 no
C17a C18a C13a . . 120.0 no
O2a C19a O1a . . 123.4(4) no
O2a C19a C20a . . 120.6(4) no
O1a C19a C20a . . 115.9(4) no
C20a C20a C19a 2_755 . 114.2(5) no
C1b Sn1b C13b . . 120.40(10) yes
C1b Sn1b C7b . . 117.10(10) yes
C1b Sn1b O1b . . 101.20(10) yes
C1b Sn1b O2a . . 81.70(10) yes
C7b Sn1b C13b . . 119.80(10) yes
C7b Sn1b O1b . . 88.40(10) yes
C7b Sn1b O2a . . 87.60(10) yes
C13b Sn1b O1b . . 96.50(10) yes
C13b Sn1b O2a . . 84.50(10) yes
O1b Sn1b O2a . . 175.80(10) yes
C19b O1b Sn1b . . 124.9(3) no
C2b C1b C6b . . 120.0 no
C2b C1b Sn1b . . 119.3(2) no
C6b C1b Sn1b . . 120.7(2) no
C3b C2b C1b . . 120.0 no
C2b C3b C4b . . 120.0 no
C5b C4b C3b . . 120.0 no
C4b C5b C6b . . 120.0 no
C5b C6b C1b . . 120.0 no
C8b C7b C12b . . 120.0 no
C8b C7b Sn1b . . 119.1(2) no
C12b C7b Sn1b . . 120.9(2) no
C9b C8b C7b . . 120.0 no
C8b C9b C10b . . 120.0 no
C11b C10b C9b . . 120.0 no
C12b C11b C10b . . 120.0 no
C11b C12b C7b . . 120.0 no
C14b C13b C18b . . 120.0 no
C14b C13b Sn1b . . 120.4(2) no
C18b C13b Sn1b . . 119.4(2) no
C15b C14b C13b . . 120.0 no
C14b C15b C16b . . 120.0 no
C17b C16b C15b . . 120.0 no
C16b C17b C18b . . 120.0 no
C17b C18b C13b . . 120.0 no
O2b C19b O1b . . 123.2(5) no
O2b C19b C20b . . 120.5(5) no
O1b C19b C20b . . 116.3(5) no
C19b C20b C20b . 2_746 115.1(5) no

loop_
_geom_bond_atom_site_label_1
_geom_bond_atom_site_label_2
_geom_bond_site_symmetry_2
_geom_bond_distance
_geom_bond_publ_flag
Sn1a C1a . 2.121(4) yes
Sn1a C1' . 2.130(10) no
Sn1a C7a . 2.142(2) yes
Sn1a C13a . 2.126(2) yes
Sn1a O1a . 2.170(3) yes
Sn1a O3a . 2.288(3) yes
P1a O3a . 1.465(3) no
P1a N1a . 1.629(7) no
P1a N2a . 1.623(8) no
P1a N3a . 1.669(8) no
P1a N1' . 1.650(8) no
P1a N2' . 1.649(8) no
P1a N3' . 1.605(8) no
O1a C19a . 1.266(5) no
O2a C19a . 1.239(5) no
N1a C21a . 1.439(9) no
N1a C22a . 1.444(9) no
N2a C23a . 1.438(9) no
N2a C24a . 1.451(9) no
N3a C25a . 1.461(9) no
N3a C26a . 1.465(9) no
N1' C21' . 1.428(9) no
N1' C22' . 1.461(9) no
N2' C23' . 1.438(9) no
N2' C24' . 1.443(9) no
N3' C26' . 1.442(9) no
N3' C25' . 1.462(9) no
C1a C2a . 1.39 no
C1a C6a . 1.39 no
C2a C3a . 1.39 no
C3a C4a . 1.39 no
C4a C5a . 1.39 no
C5a C6a . 1.39 no
C1' C2' . 1.39 no
C1' C6' . 1.39 no
C2' C3' . 1.39 no
C3' C4' . 1.39 no
C4' C5' . 1.39 no
C5' C6' . 1.39 no
C7a C8a . 1.39 no
C7a C12a . 1.39 no
C8a C9a . 1.39 no
C9a C10a . 1.39 no
C10a C11a . 1.39 no
C11a C12a . 1.39 no
C13a C14a . 1.39 no
C13a C18a . 1.39 no
C14a C15a . 1.39 no
C15a C16a . 1.39 no
C16a C17a . 1.39 no
C17a C18a . 1.39 no
C19a C20a . 1.510(6) no
C20a C20a 2_755 1.469(9) no
Sn1b C1b . 2.124(2) yes
Sn1b C7b . 2.148(3) yes
Sn1b C13b . 2.120(2) yes
Sn1b O1b . 2.133(3) yes
Sn1b O2a . 2.457(3) yes
O1b C19b . 1.261(6) no
O2b C19b . 1.212(6) no
C1b C2b . 1.39 no
C1b C6b . 1.39 no
C2b C3b . 1.39 no
C3b C4b . 1.39 no
C4b C5b . 1.39 no
C5b C6b . 1.39 no
C7b C8b . 1.39 no
C7b C12b . 1.39 no
C8b C9b . 1.39 no
C9b C10b . 1.39 no
C10b C11b . 1.39 no
C11b C12b . 1.39 no
C13b C14b . 1.39 no
C13b C18b . 1.39 no
C14b C15b . 1.39 no
C15b C16b . 1.39 no
C16b C17b . 1.39 no
C17b C18b . 1.39 no
C19b C20b . 1.510(7) no
C20b C20b 2_746 1.522(10) no
